data_7207727
loop_
_publ_author_name
'Croitor, Lilia'
'Coropceanu, Eduard B.'
'Siminel, Anatolii V.'
'Kulikova, Olga'
'Zelentsov, Vyacheslav I.'
'Datsko, Tatiana'
'Fonari, Marina S.'

_publ_section_title
;
 1,2-Cyclohexanedionedioxime as a useful co-ligand for fabrication of
 one-dimensional Zn(ii) and Cd(ii) coordination polymers with
 wheel-and-axle topology and luminescent properties
;
_journal_issue 10
_journal_name_full CrystEngComm
_journal_page_first 3750
_journal_paper_doi 10.1039/c2ce00020b
_journal_volume 14
_journal_year 2012
_chemical_formula_moiety 'C12 H12 N2, 2(C6 H10 N2 O2)'
_chemical_formula_sum 'C24 H32 N6 O4'
_chemical_formula_weight 468.56
_chemical_name_common
;
4,4^'^-bipyrydine ethane bis(1,2-cyclohexanedionedioxime)
clathrate
;
_chemical_name_systematic
;
4,4^'^-bipyrydine ethane bis(1,2-cyclohexanedionedioxime)
clathrate
;
_space_group_IT_number 2
_symmetry_cell_setting triclinic
_symmetry_space_group_name_Hall '-P 1'
_symmetry_space_group_name_H-M 'P -1'
_atom_sites_solution_hydrogens geom
_atom_sites_solution_primary direct
_atom_sites_solution_secondary difmap
_audit_creation_date
;
'Sun Dec 25 08:48:59 2011'
;
_audit_creation_method
;
CrysAlisPro, Agilent Technologies,
Version 1.171.34.49 (release 20-01-2011 CrysAlis171 .NET)
(compiled Jan 20 2011,15:58:25)
;
_cell_angle_alpha 100.430(7)
_cell_angle_beta 93.113(7)
_cell_angle_gamma 92.860(7)
_cell_formula_units_Z 1
_cell_length_a 7.8595(7)
_cell_length_b 8.8017(7)
_cell_length_c 9.0249(8)
_cell_measurement_reflns_used 1109
_cell_measurement_temperature 293(2)
_cell_measurement_theta_max 29.0632
_cell_measurement_theta_min 2.9688
_cell_volume 611.96(9)
_computing_cell_refinement
;
CrysAlisPro, Agilent Technologies,
Version 1.171.34.49 (release 20-01-2011 CrysAlis171 .NET)
(compiled Jan 20 2011,15:58:25)
;
_computing_data_collection
;
CrysAlisPro, Agilent Technologies,
Version 1.171.34.49 (release 20-01-2011 CrysAlis171 .NET)
(compiled Jan 20 2011,15:58:25)
;
_computing_data_reduction
;
CrysAlisPro, Agilent Technologies,
Version 1.171.34.49 (release 20-01-2011 CrysAlis171 .NET)
(compiled Jan 20 2011,15:58:25)
;
_computing_structure_refinement 'SHELXL-97 (Sheldrick, 1997)'
_computing_structure_solution 'SHELXS-97 (Sheldrick, 1990)'
_diffrn_ambient_temperature 293(2)
_diffrn_detector_area_resol_mean 15.9914
_diffrn_measured_fraction_theta_full 0.999
_diffrn_measured_fraction_theta_max 0.999
_diffrn_measurement_device_type 'Xcalibur, Eos'
_diffrn_measurement_method '\w scans'
_diffrn_radiation_monochromator graphite
_diffrn_radiation_source 'fine-focus sealed tube'
_diffrn_radiation_type MoK\a
_diffrn_radiation_wavelength 0.71073
_diffrn_reflns_av_R_equivalents 0.0276
_diffrn_reflns_av_sigmaI/netI 0.0623
_diffrn_reflns_limit_h_max 9
_diffrn_reflns_limit_h_min -8
_diffrn_reflns_limit_k_max 10
_diffrn_reflns_limit_k_min -9
_diffrn_reflns_limit_l_max 9
_diffrn_reflns_limit_l_min -11
_diffrn_reflns_number 4423
_diffrn_reflns_theta_full 26.00
_diffrn_reflns_theta_max 26.00
_diffrn_reflns_theta_min 2.97
_exptl_absorpt_coefficient_mu 0.089
_exptl_absorpt_correction_T_max 1.00000
_exptl_absorpt_correction_T_min 0.87639
_exptl_absorpt_correction_type multi-scan
_exptl_absorpt_process_details
;
CrysAlisPro, Agilent Technologies,
Version 1.171.34.49 (release 20-01-2011 CrysAlis171 .NET)
(compiled Jan 20 2011,15:58:25)
Empirical absorption correction using spherical harmonics,
implemented in SCALE3 ABSPACK scaling algorithm.
;
_exptl_crystal_colour colorless
_exptl_crystal_density_diffrn 1.271
_exptl_crystal_density_method 'not measured'
_exptl_crystal_description prism
_exptl_crystal_F_000 250
_exptl_crystal_size_max 0.19
_exptl_crystal_size_mid 0.09
_exptl_crystal_size_min 0.05
_refine_diff_density_max 0.120
_refine_diff_density_min -0.163
_refine_diff_density_rms 0.034
_refine_ls_extinction_method none
_refine_ls_goodness_of_fit_ref 1.046
_refine_ls_hydrogen_treatment constr
_refine_ls_matrix_type full
_refine_ls_number_parameters 163
_refine_ls_number_reflns 2403
_refine_ls_number_restraints 1
_refine_ls_restrained_S_all 1.046
_refine_ls_R_factor_all 0.1191
_refine_ls_R_factor_gt 0.0581
_refine_ls_shift/su_max 0.000
_refine_ls_shift/su_mean 0.000
_refine_ls_structure_factor_coef Fsqd
_refine_ls_weighting_details 'calc w=1/[\s^2^(Fo^2^)+(0.0454P)^2^+0.0000P] where P=(Fo^2^+2Fc^2^)/3'
_refine_ls_weighting_scheme calc
_refine_ls_wR_factor_gt 0.1022
_refine_ls_wR_factor_ref 0.1271
_reflns_number_gt 1373
_reflns_number_total 2403
_reflns_threshold_expression >2sigma(I)
_cod_data_source_file c2ce00020b.txt
_cod_data_source_block cl_1010
_cod_original_sg_symbol_H-M P-1
_cod_database_code 7207727

loop_
_symmetry_equiv_pos_as_xyz
'x, y, z'
'-x, -y, -z'

loop_
_atom_site_label
_atom_site_type_symbol
_atom_site_fract_x
_atom_site_fract_y
_atom_site_fract_z
_atom_site_U_iso_or_equiv
_atom_site_adp_type
_atom_site_occupancy
_atom_site_symmetry_multiplicity
_atom_site_calc_flag
_atom_site_refinement_flags
_atom_site_disorder_assembly
_atom_site_disorder_group
O1 O 0.0932(2) 0.17002(18) 1.08773(17) 0.0668(5) Uani 1 1 d . . .
H1 H -0.0019 0.1375 1.1050 0.100 Uiso 1 1 calc R . .
O2 O 0.3798(2) -0.19240(17) 0.63043(17) 0.0628(5) Uani 1 1 d . . .
H2 H 0.3359 -0.2806 0.6072 0.094 Uiso 1 1 calc R . .
N1 N 0.1504(3) 0.0740(2) 0.96119(19) 0.0512(5) Uani 1 1 d . . .
N2 N 0.3042(2) -0.1136(2) 0.7557(2) 0.0473(5) Uani 1 1 d . . .
C1 C 0.2977(3) 0.1203(2) 0.9278(2) 0.0424(6) Uani 1 1 d . A .
C2 C 0.3682(3) 0.0249(2) 0.7954(2) 0.0422(6) Uani 1 1 d . A .
C3 C 0.5104(3) 0.0935(3) 0.7189(3) 0.0642(8) Uani 1 1 d . . .
H3A1 H 0.4783 0.0812 0.6119 0.077 Uiso 0.914(6) 1 calc PR A 1
H3A2 H 0.6117 0.0369 0.7300 0.077 Uiso 0.914(6) 1 calc PR A 1
H3B1 H 0.4628 0.1512 0.6462 0.077 Uiso 0.086(6) 1 calc PR A 2
H3B2 H 0.5730 0.0111 0.6647 0.077 Uiso 0.086(6) 1 calc PR A 2
C4A C 0.5530(4) 0.2647(3) 0.7825(3) 0.0610(10) Uani 0.914(6) 1 d PD A 1
H4A1 H 0.6589 0.2982 0.7444 0.073 Uiso 0.914(6) 1 calc PR A 1
H4A2 H 0.4632 0.3257 0.7507 0.073 Uiso 0.914(6) 1 calc PR A 1
C5A C 0.5706(4) 0.2892(4) 0.9527(3) 0.0613(10) Uani 0.914(6) 1 d PD A 1
H5A1 H 0.6158 0.3939 0.9932 0.074 Uiso 0.914(6) 1 calc PR A 1
H5A2 H 0.6494 0.2180 0.9843 0.074 Uiso 0.914(6) 1 calc PR A 1
C4B C 0.636(3) 0.205(3) 0.837(3) 0.040(8) Uiso 0.086(6) 1 d PD A 2
H4B1 H 0.6799 0.1529 0.9166 0.048 Uiso 0.086(6) 1 calc PR A 2
H4B2 H 0.7313 0.2463 0.7897 0.048 Uiso 0.086(6) 1 calc PR A 2
C5B C 0.518(4) 0.328(3) 0.896(5) 0.054(10) Uiso 0.086(6) 1 d PD A 2
H5B1 H 0.4484 0.3542 0.8135 0.065 Uiso 0.086(6) 1 calc PR A 2
H5B2 H 0.5833 0.4209 0.9477 0.065 Uiso 0.086(6) 1 calc PR A 2
C6 C 0.3967(3) 0.2619(3) 1.0131(3) 0.0599(7) Uani 1 1 d . . .
H6A1 H 0.4127 0.2522 1.1182 0.072 Uiso 0.914(6) 1 calc PR A 1
H6A2 H 0.3307 0.3513 1.0086 0.072 Uiso 0.914(6) 1 calc PR A 1
H6B1 H 0.4658 0.2361 1.0964 0.072 Uiso 0.086(6) 1 calc PR A 2
H6B2 H 0.3195 0.3392 1.0536 0.072 Uiso 0.086(6) 1 calc PR A 2
N3 N 0.2284(3) 0.5170(2) 0.5987(2) 0.0609(6) Uani 1 1 d . . .
C7 C -0.0247(3) 0.0634(2) 0.5628(2) 0.0505(6) Uani 1 1 d . . .
H7A H -0.1461 0.0759 0.5490 0.061 Uiso 1 1 calc R . .
H7B H -0.0049 0.0294 0.6584 0.061 Uiso 1 1 calc R . .
C8 C 0.0685(3) 0.2190(2) 0.5730(3) 0.0458(6) Uani 1 1 d . . .
C9 C 0.0491(3) 0.3359(3) 0.6956(3) 0.0554(7) Uani 1 1 d . . .
H9 H -0.0170 0.3163 0.7733 0.066 Uiso 1 1 calc R . .
C10 C 0.1274(3) 0.4805(3) 0.7024(3) 0.0619(7) Uani 1 1 d . . .
H10 H 0.1087 0.5573 0.7843 0.074 Uiso 1 1 calc R . .
C11 C 0.2486(3) 0.4047(3) 0.4835(3) 0.0632(7) Uani 1 1 d . . .
H11 H 0.3189 0.4263 0.4094 0.076 Uiso 1 1 calc R . .
C12 C 0.1723(3) 0.2575(3) 0.4660(3) 0.0586(7) Uani 1 1 d . . .
H12 H 0.1911 0.1840 0.3815 0.070 Uiso 1 1 calc R . .

loop_
_atom_site_aniso_label
_atom_site_aniso_U_11
_atom_site_aniso_U_22
_atom_site_aniso_U_33
_atom_site_aniso_U_23
_atom_site_aniso_U_13
_atom_site_aniso_U_12
O1 0.0704(12) 0.0661(11) 0.0571(10) -0.0102(9) 0.0276(9) -0.0105(9)
O2 0.0748(13) 0.0453(10) 0.0636(11) -0.0049(8) 0.0172(9) -0.0035(9)
N1 0.0584(14) 0.0495(12) 0.0430(11) -0.0006(9) 0.0175(10) -0.0057(11)
N2 0.0537(13) 0.0396(11) 0.0475(11) 0.0046(9) 0.0072(10) -0.0006(10)
C1 0.0495(15) 0.0382(13) 0.0406(13) 0.0112(10) 0.0037(11) -0.0032(11)
C2 0.0427(14) 0.0396(13) 0.0452(13) 0.0108(10) 0.0043(11) -0.0010(11)
C3 0.0601(18) 0.0592(17) 0.0726(17) 0.0077(13) 0.0263(14) -0.0097(14)
C4A 0.052(2) 0.0566(19) 0.078(2) 0.0279(17) 0.0030(17) -0.0138(16)
C5A 0.056(2) 0.0461(18) 0.081(2) 0.0159(17) -0.0072(18) -0.0095(15)
C6 0.0610(18) 0.0475(15) 0.0656(16) 0.0001(12) 0.0005(14) -0.0095(13)
N3 0.0698(16) 0.0411(12) 0.0676(14) 0.0011(11) -0.0020(12) 0.0024(11)
C7 0.0509(16) 0.0473(14) 0.0507(14) 0.0035(10) 0.0008(12) 0.0004(12)
C8 0.0436(14) 0.0423(14) 0.0492(14) 0.0036(11) -0.0040(11) 0.0054(11)
C9 0.0498(16) 0.0536(16) 0.0582(15) -0.0030(12) 0.0067(12) 0.0036(13)
C10 0.0642(19) 0.0486(16) 0.0651(17) -0.0093(13) -0.0005(15) 0.0054(14)
C11 0.079(2) 0.0485(16) 0.0615(17) 0.0091(13) 0.0103(15) -0.0019(15)
C12 0.0776(19) 0.0408(14) 0.0537(15) -0.0014(11) 0.0055(14) 0.0014(14)

loop_
_atom_type_symbol
_atom_type_description
_atom_type_scat_dispersion_real
_atom_type_scat_dispersion_imag
_atom_type_scat_source
C C 0.0033 0.0016 'International Tables Vol C Tables 4.2.6.8 and 6.1.1.4'
H H 0.0000 0.0000 'International Tables Vol C Tables 4.2.6.8 and 6.1.1.4'
N N 0.0061 0.0033 'International Tables Vol C Tables 4.2.6.8 and 6.1.1.4'
O O 0.0106 0.0060 'International Tables Vol C Tables 4.2.6.8 and 6.1.1.4'

loop_
_geom_angle_atom_site_label_1
_geom_angle_atom_site_label_2
_geom_angle_atom_site_label_3
_geom_angle
_geom_angle_site_symmetry_1
_geom_angle_site_symmetry_3
N1 O1 H1 109.5 . .
N2 O2 H2 109.5 . .
C1 N1 O1 112.22(17) . .
C2 N2 O2 111.67(18) . .
N1 C1 C2 115.76(19) . .
N1 C1 C6 123.8(2) . .
C2 C1 C6 120.4(2) . .
N2 C2 C1 116.6(2) . .
N2 C2 C3 124.2(2) . .
C1 C2 C3 119.2(2) . .
C2 C3 C4A 113.0(2) . .
C2 C3 C4B 111.1(10) . .
C4A C3 C4B 38.5(9) . .
C2 C3 H3A1 109.0 . .
C4A C3 H3A1 109.0 . .
C4B C3 H3A1 136.6 . .
C2 C3 H3A2 109.0 . .
C4A C3 H3A2 109.0 . .
C4B C3 H3A2 74.0 . .
H3A1 C3 H3A2 107.8 . .
C2 C3 H3B1 109.4 . .
C4A C3 H3B1 73.0 . .
C4B C3 H3B1 109.4 . .
H3A1 C3 H3B1 39.6 . .
H3A2 C3 H3B1 136.6 . .
C2 C3 H3B2 109.4 . .
C4A C3 H3B2 134.2 . .
C4B C3 H3B2 109.4 . .
H3A1 C3 H3B2 71.2 . .
H3A2 C3 H3B2 38.8 . .
H3B1 C3 H3B2 108.0 . .
C5A C4A C3 109.4(2) . .
C5A C4A H4A1 109.8 . .
C3 C4A H4A1 109.8 . .
C5A C4A H4A2 109.8 . .
C3 C4A H4A2 109.8 . .
H4A1 C4A H4A2 108.2 . .
C4A C5A C6 109.6(3) . .
C4A C5A H5A1 109.8 . .
C6 C5A H5A1 109.8 . .
C4A C5A H5A2 109.8 . .
C6 C5A H5A2 109.8 . .
H5A1 C5A H5A2 108.2 . .
C5B C4B C3 100(2) . .
C5B C4B H4B1 111.7 . .
C3 C4B H4B1 111.7 . .
C5B C4B H4B2 111.7 . .
C3 C4B H4B2 111.7 . .
H4B1 C4B H4B2 109.5 . .
C4B C5B C6 108(2) . .
C4B C5B H5B1 110.0 . .
C6 C5B H5B1 110.0 . .
C4B C5B H5B2 110.0 . .
C6 C5B H5B2 110.0 . .
H5B1 C5B H5B2 108.4 . .
C1 C6 C5A 113.4(2) . .
C1 C6 C5B 107.7(13) . .
C5A C6 C5B 28.4(11) . .
C1 C6 H6A1 108.9 . .
C5A C6 H6A1 108.9 . .
C5B C6 H6A1 133.7 . .
C1 C6 H6A2 108.9 . .
C5A C6 H6A2 108.9 . .
C5B C6 H6A2 85.9 . .
H6A1 C6 H6A2 107.7 . .
C1 C6 H6B1 110.2 . .
C5A C6 H6B1 82.5 . .
C5B C6 H6B1 110.2 . .
H6A1 C6 H6B1 29.1 . .
H6A2 C6 H6B1 130.0 . .
C1 C6 H6B2 110.2 . .
C5A C6 H6B2 127.5 . .
C5B C6 H6B2 110.2 . .
H6A1 C6 H6B2 82.4 . .
H6A2 C6 H6B2 26.9 . .
H6B1 C6 H6B2 108.5 . .
C11 N3 C10 115.7(2) . .
C8 C7 C7 115.6(2) . 2_556
C8 C7 H7A 108.4 . .
C7 C7 H7A 108.4 2_556 .
C8 C7 H7B 108.4 . .
C7 C7 H7B 108.4 2_556 .
H7A C7 H7B 107.4 . .
C12 C8 C9 115.8(2) . .
C12 C8 C7 124.5(2) . .
C9 C8 C7 119.7(2) . .
C10 C9 C8 120.1(2) . .
C10 C9 H9 119.9 . .
C8 C9 H9 119.9 . .
N3 C10 C9 123.8(2) . .
N3 C10 H10 118.1 . .
C9 C10 H10 118.1 . .
N3 C11 C12 124.3(2) . .
N3 C11 H11 117.8 . .
C12 C11 H11 117.8 . .
C8 C12 C11 120.2(2) . .
C8 C12 H12 119.9 . .
C11 C12 H12 119.9 . .

loop_
_geom_bond_atom_site_label_1
_geom_bond_atom_site_label_2
_geom_bond_distance
_geom_bond_site_symmetry_2
O1 N1 1.402(2) .
O1 H1 0.8200 .
O2 N2 1.394(2) .
O2 H2 0.8200 .
N1 C1 1.277(3) .
N2 C2 1.276(2) .
C1 C2 1.482(3) .
C1 C6 1.497(3) .
C2 C3 1.503(3) .
C3 C4A 1.526(3) .
C3 C4B 1.58(3) .
C3 H3A1 0.9700 .
C3 H3A2 0.9700 .
C3 H3B1 0.9700 .
C3 H3B2 0.9700 .
C4A C5A 1.510(4) .
C4A H4A1 0.9700 .
C4A H4A2 0.9700 .
C5A C6 1.522(4) .
C5A H5A1 0.9700 .
C5A H5A2 0.9700 .
C4B C5B 1.511(19) .
C4B H4B1 0.9700 .
C4B H4B2 0.9700 .
C5B C6 1.62(3) .
C5B H5B1 0.9700 .
C5B H5B2 0.9700 .
C6 H6A1 0.9700 .
C6 H6A2 0.9700 .
C6 H6B1 0.9700 .
C6 H6B2 0.9700 .
N3 C11 1.320(3) .
N3 C10 1.332(3) .
C7 C8 1.506(3) .
C7 C7 1.522(4) 2_556
C7 H7A 0.9700 .
C7 H7B 0.9700 .
C8 C12 1.374(3) .
C8 C9 1.389(3) .
C9 C10 1.376(3) .
C9 H9 0.9300 .
C10 H10 0.9300 .
C11 C12 1.379(3) .
C11 H11 0.9300 .
C12 H12 0.9300 .

loop_
_geom_hbond_atom_site_label_D
_geom_hbond_atom_site_label_H
_geom_hbond_atom_site_label_A
_geom_hbond_distance_DH
_geom_hbond_distance_HA
_geom_hbond_distance_DA
_geom_hbond_angle_DHA
_geom_hbond_site_symmetry_A
O1 H1 N1 0.82 2.12 2.763(2) 135.2 2_557
O2 H2 N3 0.82 1.92 2.727(2) 167.7 1_545
